data_1557366
loop_
_publ_author_name
'Larsen, Jan'
'Dolbecq, Anne'
'Bechgaard, Klaus'

_publ_section_title
;
 Thiaheterohelicenes. 3. Donor Properties of a Series of Benzene-Capped
 Thiaheterohelicenes. Structure of a Tetrathianonahelicene and its TCNQ
 Salt
;
_journal_name_full 'Acta Chemica Scandinavica'
_journal_page_first 83
_journal_page_last 89
_journal_paper_doi 10.3891/acta.chem.scand.50-0083
_journal_volume 50
_journal_year 1996
_chemical_formula_sum 'C30 H14 S4'
_chemical_formula_weight 502.68
_chemical_name_common
;
5,8,11,14-tetrathia[9]helicene
;
_space_group_IT_number 61
_space_group_name_Hall '-P 2ac 2ab'
_space_group_name_H-M_alt 'P b c a'
_symmetry_cell_setting orthorhombic
_symmetry_Int_Tables_number 61
_symmetry_space_group_name_Hall '-P 2ac 2ab'
_symmetry_space_group_name_H-M 'P b c a'
_cell_angle_alpha 90.
_cell_angle_beta 90.
_cell_angle_gamma 90.
_cell_formula_units_Z 8
_cell_length_a 8.304(2)
_cell_length_b 15.842(3)
_cell_length_c 33.400(8)
_cell_volume 4393.8(17)
_diffrn_ambient_temperature 293
_diffrn_radiation_probe x-ray
_diffrn_radiation_type MoK\a
_diffrn_radiation_wavelength 0.71069
_exptl_absorpt_coefficient_mu 0.220
_exptl_crystal_density_diffrn 1.52
_refine_ls_number_parameters 307
_refine_ls_number_reflns 1936
_refine_ls_R_factor_gt 0.052
_refine_ls_wR_factor_gt 0.073
_cod_data_source_file Acta-Chem-Scand-1996-50-83-1.cif
_cod_data_source_block 1
_cod_original_cell_volume 4394(2)
_cod_database_code 1557366

loop_
_space_group_symop_id
_space_group_symop_operation_xyz
1 x,y,z
2 1/2-x,-y,1/2+z
3 1/2+x,1/2-y,-z
4 -x,1/2+y,1/2-z
5 -x,-y,-z
6 1/2+x,y,1/2-z
7 1/2-x,1/2+y,z
8 x,1/2-y,1/2+z

loop_
_atom_site_label
_atom_site_type_symbol
_atom_site_thermal_displace_type
_atom_site_fract_x
_atom_site_fract_y
_atom_site_fract_z
_atom_site_occupancy
_atom_site_U_iso_or_equiv
_atom_site_calc_flag
_atom_site_refinement_flags
_atom_site_disorder_assembly
_atom_site_disorder_group
S1 S Uiso 0.9527(2) 0.62140(10) 0.69103(6) 1.000 0.0435(7) . . . .
S2 S Uiso 0.3639(3) 0.11800(10) 0.17992(6) 1.000 0.0460(7) . . . .
S3 S Uiso 0.1810(2) 0.45410(10) 0.01211(5) 1.000 0.0387(6) . . . .
S4 S Uiso 0.8093(3) 0.17530(10) 0.10366(7) 1.000 0.0516(8) . . . .
C1 C Uiso 0.6870(10) 0.4387(4) 0.0821(2) 1.000 0.034(2) . . . .
C2 C Uiso 0.5770(10) 0.3996(5) 0.0576(2) 1.000 0.043(3) . . . .
C3 C Uiso 0.4620(10) 0.3468(5) 0.0737(2) 1.000 0.044(3) . . . .
C4 C Uiso 0.4470(10) 0.3354(5) 0.1142(2) 1.000 0.040(3) . . . .
C5 C Uiso 0.7760(10) 0.4803(4) 0.2281(2) 1.000 0.037(3) . . . .
C6 C Uiso 0.5950(10) 0.0351(4) 0.2259(2) 1.000 0.040(3) . . . .
C7 C Uiso 0.2410(10) 0.3836(5) 0.6024(2) 1.000 0.046(3) . . . .
C8 C Uiso 0.2340(10) 0.4176(5) 0.5649(2) 1.000 0.042(3) . . . .
C9 C Uiso 0.5010(10) 0.6942(5) 0.5110(2) 1.000 0.046(3) . . . .
C10 C Uiso 0.5900(10) 0.7530(5) 0.5315(2) 1.000 0.042(3) . . . .
C11 C Uiso 0.6210(10) 0.8068(5) 0.6850(3) 1.000 0.0400 . . . .
C12 C Uiso 0.5370(10) 0.7679(6) 0.7153(2) 1.000 0.059(3) . . . .
C13 C Uiso 0.4360(10) 0.7004(5) 0.7055(2) 1.000 0.043(3) . . . .
C14 C Uiso 0.4310(10) 0.6675(4) 0.6678(2) 1.000 0.037(2) . . . .
C15 C Uiso 0.9780(10) 0.2960(4) 0.1372(2) 1.000 0.032(2) . . . .
C16 C Uiso 0.8880(10) 0.2231(5) 0.1459(2) 1.000 0.043(3) . . . .
C17 C Uiso 0.9730(10) 0.3159(4) 0.0949(2) 1.000 0.031(2) . . . .
C18 C Uiso 0.9010(10) 0.2508(4) 0.0726(2) 1.000 0.036(2) . . . .
C19 C Uiso 0.0340(10) 0.3862(4) 0.0733(2) 1.000 0.028(2) . . . .
C20 C Uiso 0.0610(10) 0.3749(4) 0.0321(2) 1.000 0.035(2) . . . .
C21 C Uiso 0.4140(10) 0.5306(4) 0.5862(2) 1.000 0.031(2) . . . .
C22 C Uiso 0.3180(10) 0.4914(4) 0.5571(2) 1.000 0.035(2) . . . .
C23 C Uiso 0.0500(10) 0.5152(4) 0.1220(2) 1.000 0.031(2) . . . .
C24 C Uiso 0.3460(10) 0.0837(4) 0.1310(2) 1.000 0.035(2) . . . .
C25 C Uiso 0.9320(10) 0.5036(4) 0.1540(2) 1.000 0.030(2) . . . .
C26 C Uiso 0.5230(10) 0.0475(4) 0.1889(2) 1.000 0.034(2) . . . .
C27 C Uiso 0.7160(10) 0.5413(4) 0.6555(2) 1.000 0.029(2) . . . .
C28 C Uiso 0.7820(10) 0.5562(4) 0.6931(2) 1.000 0.034(2) . . . .
C29 C Uiso 0.8170(10) 0.5750(4) 0.6237(2) 1.000 0.028(2) . . . .
C30 C Uiso 0.9440(10) 0.6239(5) 0.6386(2) 1.000 0.033(2) . . . .

loop_
_atom_type_symbol
_atom_type_description
_atom_type_scat_dispersion_real
_atom_type_scat_dispersion_imag
_atom_type_scat_source
C C 0.0033 0.0016 ' International Tables Vol C Tables 4.2.6.8 and 6.1.1.4'
S S 0.1246 0.1234 ' International Tables Vol C Tables 4.2.6.8 and 6.1.1.4'

loop_
_geom_angle_atom_site_label_1
_geom_angle_atom_site_label_2
_geom_angle_atom_site_label_3
_geom_angle
_geom_angle_site_symmetry_1
_geom_angle_site_symmetry_2
_geom_angle_site_symmetry_3
_geom_angle_publ_flag
C28 S1 C30 91.1(4) . . . yes
C24 S2 C26 91.5(3) . . . yes
C20 S3 C22 91.7(3) . . 2_564 yes
C16 S4 C18 91.1(3) . . . yes
C2 C1 C29 120.2(7) . . 2_664 no
C1 C2 C3 120.1(6) . . . no
C2 C3 C4 121.9(7) . . . no
C3 C4 C30 117.5(7) . . 2_664 no
C6 C5 C28 119.1(6) 7_655 . 2_664 no
C5 C6 C26 118.1(6) 7_645 . . no
C8 C7 C24 120.6(7) . . 8_555 no
C7 C8 C22 119.0(7) . . . no
C10 C9 C20 118.5(6) . . 2_565 no
C9 C10 C18 119.8(7) . . 2_665 no
C12 C11 C16 120.7(8) . . 2_665 no
C11 C12 C13 118.4(7) . . . no
C12 C13 C14 121.8(7) . . . no
C13 C14 C15 120.1(7) . . 2_665 no
C16 C15 C17 111.4(6) . . . no
C14 C15 C16 118.5(6) 2_664 . . no
C14 C15 C17 129.8(7) 2_664 . . no
S4 C16 C15 113.1(5) . . . yes
S4 C16 C11 126.6(6) . . 2_664 yes
C11 C16 C15 120.2(7) 2_664 . . no
C15 C17 C18 111.7(6) . . . no
C15 C17 C19 131.0(6) . . 1_655 no
C18 C17 C19 117.3(6) . . 1_655 no
S4 C18 C17 111.8(5) . . . yes
S4 C18 C10 125.7(6) . . 2_664 yes
C10 C18 C17 122.5(7) 2_664 . . no
C17 C19 C20 117.0(6) 1_455 . . no
C20 C19 C21 111.0(6) . . 2_564 no
C17 C19 C21 131.8(6) 1_455 . 2_564 no
S3 C20 C19 112.1(5) . . . yes
S3 C20 C9 125.6(5) . . 2_564 yes
C9 C20 C19 122.3(6) 2_564 . . no
C19 C21 C22 111.4(6) 2_565 . . no
C22 C21 C23 118.3(6) . . 2_565 no
C19 C21 C23 130.3(7) 2_565 . 2_565 no
C8 C22 C21 122.0(6) . . . no
S3 C22 C8 125.8(6) 2_565 . . yes
S3 C22 C21 112.2(5) 2_565 . . yes
C21 C23 C25 133.5(7) 2_564 . 1_455 no
C24 C23 C25 110.4(6) 7_555 . 1_455 no
C21 C23 C24 116.0(7) 2_564 . 7_555 no
S2 C24 C23 112.9(5) . . 7_545 yes
S2 C24 C7 125.8(6) . . 8_554 yes
C7 C24 C23 121.3(6) 8_554 . 7_545 no
C23 C25 C27 132.0(6) 1_655 . 2_664 no
C23 C25 C26 111.4(7) 1_655 . 7_655 no
C26 C25 C27 116.6(7) 7_655 . 2_664 no
S2 C26 C6 124.5(5) . . . yes
S2 C26 C25 111.9(5) . . 7_645 yes
C6 C26 C25 123.6(7) . . 7_645 no
C28 C27 C29 111.7(7) . . . no
C25 C27 C28 117.2(6) 2_665 . . no
C25 C27 C29 131.0(6) 2_665 . . no
S1 C28 C27 112.5(5) . . . yes
S1 C28 C5 123.9(6) . . 2_665 yes
C5 C28 C27 123.5(7) 2_665 . . no
C27 C29 C30 112.2(6) . . . no
C1 C29 C27 130.6(7) 2_665 . . no
C1 C29 C30 117.0(7) 2_665 . . no
S1 C30 C29 111.9(5) . . . yes
S1 C30 C4 125.0(6) . . 2_665 yes
C4 C30 C29 122.9(6) 2_665 . . no

loop_
_geom_bond_atom_site_label_1
_geom_bond_atom_site_label_2
_geom_bond_distance
_geom_bond_site_symmetry_1
_geom_bond_site_symmetry_2
_geom_bond_publ_flag
S1 C28 1.755(8) . . yes
S1 C30 1.753(7) . . yes
S2 C24 1.728(7) . . yes
S2 C26 1.756(8) . . yes
S3 C20 1.736(7) . . yes
S3 C22 1.733(7) . 2_564 yes
S4 C16 1.729(8) . . yes
S4 C18 1.757(7) . . yes
C1 C2 1.374(11) . . no
C1 C29 1.407(9) . 2_664 no
C2 C3 1.379(11) . . no
C3 C4 1.370(10) . . no
C4 C30 1.378(11) . 2_664 no
C5 C28 1.390(10) . 2_664 no
C5 C6 1.381(11) . 7_655 no
C6 C26 1.387(10) . . no
C7 C8 1.365(10) . . no
C7 C24 1.393(10) . 8_555 no
C8 C22 1.386(11) . . no
C9 C10 1.372(11) . . no
C9 C20 1.400(10) . 2_565 no
C10 C18 1.376(9) . 2_665 no
C11 C12 1.375(12) . . no
C11 C16 1.391(12) . 2_665 no
C12 C13 1.398(12) . . no
C13 C14 1.363(10) . . no
C14 C15 1.396(10) . 2_665 no
C15 C16 1.406(11) . . no
C15 C17 1.448(9) . . no
C17 C18 1.406(10) . . no
C17 C19 1.420(9) . 1_655 no
C19 C20 1.406(10) . . no
C19 C21 1.452(9) . 2_564 no
C21 C22 1.402(10) . . no
C21 C23 1.430(9) . 2_565 no
C23 C25 1.462(11) . 1_455 no
C23 C24 1.419(10) . 7_555 no
C25 C27 1.421(11) . 2_664 no
C25 C26 1.408(10) . 7_655 no
C27 C28 1.390(10) . . no
C27 C29 1.455(10) . . no
C29 C30 1.400(11) . . no

loop_
_geom_torsion_atom_site_label_1
_geom_torsion_atom_site_label_2
_geom_torsion_atom_site_label_3
_geom_torsion_atom_site_label_4
_geom_torsion
_geom_torsion_site_symmetry_1
_geom_torsion_site_symmetry_2
_geom_torsion_site_symmetry_3
_geom_torsion_site_symmetry_4
_geom_torsion_publ_flag
C30 S1 C28 C27 -3.5(6) . . . . no
C30 S1 C28 C5 173.3(7) . . . 2_665 no
C28 S1 C30 C29 -1.3(6) . . . . no
C28 S1 C30 C4 -177.7(8) . . . 2_665 no
C26 S2 C24 C23 4.5(6) . . . 7_545 no
C26 S2 C24 C7 -176.6(7) . . . 8_554 no
C24 S2 C26 C6 -174.7(7) . . . . no
C24 S2 C26 C25 4.4(6) . . . 7_645 no
C22 S3 C20 C19 -5.1(6) 2_564 . . . no
C22 S3 C20 C9 176.3(7) 2_564 . . 2_564 no
C20 S3 C22 C8 176.9(7) . . 2_564 2_564 no
C20 S3 C22 C21 -3.0(6) . . 2_564 2_564 no
C18 S4 C16 C15 1.7(7) . . . . no
C18 S4 C16 C11 -173.6(8) . . . 2_664 no
C16 S4 C18 C17 -7.0(6) . . . . no
C16 S4 C18 C10 170.3(8) . . . 2_664 no
C29 C1 C2 C3 0.1(12) 2_664 . . . no
C2 C1 C29 C27 -179.7(8) . . 2_664 2_664 no
C2 C1 C29 C30 -4.9(11) . . 2_664 2_664 no
C1 C2 C3 C4 3.9(12) . . . . no
C2 C3 C4 C30 -2.7(12) . . . 2_664 no
C3 C4 C30 S1 173.5(6) . . 2_664 2_664 no
C3 C4 C30 C29 -2.6(12) . . 2_664 2_664 no
C5 C6 C26 S2 -177.1(6) 7_645 . . . no
C5 C6 C26 C25 3.9(11) 7_645 . . 7_645 no
C24 C7 C8 C22 -7.8(12) 8_555 . . . no
C8 C7 C24 C23 -0.9(12) . . 8_555 2_565 no
C8 C7 C24 S2 178.0(6) . . 8_555 8_555 no
C7 C8 C22 C21 2.1(12) . . . . no
C7 C8 C22 S3 -177.8(6) . . . 2_565 no
C20 C9 C10 C18 -8.4(12) 2_565 . . 2_665 no
C10 C9 C20 S3 178.0(6) . . 2_565 2_565 no
C10 C9 C20 C19 -0.5(12) . . 2_565 2_565 no
C9 C10 C18 S4 -173.5(6) . . 2_665 2_665 no
C9 C10 C18 C17 3.5(12) . . 2_665 2_665 no
C16 C11 C12 C13 -3.3(13) 2_665 . . . no
C12 C11 C16 S4 172.2(7) . . 2_665 2_665 no
C12 C11 C16 C15 -2.8(12) . . 2_665 2_665 no
C11 C12 C13 C14 6.4(13) . . . . no
C12 C13 C14 C15 -3.4(12) . . . 2_665 no
C13 C14 C15 C16 -2.8(11) . . 2_665 2_665 no
C13 C14 C15 C17 -175.1(8) . . 2_665 2_665 no
C17 C15 C16 S4 3.9(9) . . . . no
C17 C15 C16 C11 179.5(7) . . . 2_664 no
C14 C15 C16 S4 -169.8(6) 2_664 . . . no
C14 C15 C16 C11 5.8(12) 2_664 . . 2_664 no
C16 C15 C17 C18 -9.1(10) . . . . no
C16 C15 C17 C19 174.2(8) . . . 1_655 no
C14 C15 C17 C18 163.7(8) 2_664 . . . no
C14 C15 C17 C19 -13.0(14) 2_664 . . 1_655 no
C15 C17 C18 S4 10.4(9) . . . . no
C15 C17 C18 C10 -167.0(8) . . . 2_664 no
C19 C17 C18 S4 -172.5(6) 1_655 . . . no
C19 C17 C18 C10 10.2(12) 1_655 . . 2_664 no
C15 C17 C19 C20 158.3(8) . . 1_655 1_655 no
C15 C17 C19 C21 -17.0(15) . . 1_655 2_664 no
C18 C17 C19 C20 -18.2(11) . . 1_655 1_655 no
C18 C17 C19 C21 166.5(8) . . 1_655 2_664 no
C17 C19 C20 S3 -164.7(6) 1_455 . . . no
C17 C19 C20 C9 14.0(12) 1_455 . . 2_564 no
C21 C19 C20 S3 11.6(9) 2_564 . . . no
C21 C19 C20 C9 -169.8(7) 2_564 . . 2_564 no
C20 C19 C21 C23 164.0(8) . . 2_564 . no
C20 C19 C21 C22 -13.8(10) . . 2_564 2_564 no
C17 C19 C21 C23 -20.6(15) 1_455 . 2_564 . no
C19 C21 C22 C8 -169.9(7) 2_565 . . . no
C19 C21 C22 S3 10.0(8) 2_565 . . 2_565 no
C23 C21 C22 C8 12.1(12) 2_565 . . . no
C23 C21 C22 S3 -168.0(6) 2_565 . . 2_565 no
C22 C21 C23 C25 165.2(8) . . 2_565 2_665 no
C22 C21 C23 C24 -19.7(10) . . 2_565 8_555 no
C29 C27 C28 S1 7.1(8) . . . . no
C29 C27 C28 C5 -169.7(7) . . . 2_665 no
C25 C27 C28 S1 -173.8(5) 2_665 . . . no
C25 C27 C28 C5 9.5(11) 2_665 . . 2_665 no
C28 C27 C29 C30 -8.1(9) . . . . no
C28 C27 C29 C1 166.9(7) . . . 2_665 no
C25 C27 C29 C30 172.9(7) 2_665 . . . no
C25 C27 C29 C1 -12.1(13) 2_665 . . 2_665 no
C27 C29 C30 S1 5.5(8) . . . . no
C27 C29 C30 C4 -178.0(7) . . . 2_665 no
C1 C29 C30 S1 -170.3(5) 2_665 . . . no
C1 C29 C30 C4 6.3(11) 2_665 . . 2_665 no
